data_4116537
loop_
_publ_author_name
'Seiya Kobatake'
'Motoki Yamada'
'Taro Yamada'
'Masahiro Irie'

_publ_contact_author
;
    Prof. Masahiro Irie
    Department of Chemistry and Biochemistry
    Graduate School of Engineering
    Kyushu University
    6-10-1 Hakozaki, Higashi-ku
    Fukuoka  812-8581, Japan
;
_publ_contact_author_email irie@cstf.kyushu-u.ac.jp
_publ_contact_author_fax +81-92-642-3568
_publ_contact_author_phone +81-92-642-3556
_publ_section_title
;
 Photochromism of
 1,2-Bis(2-methyl-6-nitro-1-benzothiophen-3-yl)perfluorocyclopentene in a
 Single-Crystalline Phase: Dichroism of the Closed-Ring Form Isomer
;
_journal_name_full 'Journal of the American Chemical Society'
_journal_page_first 8450
_journal_page_last 8456
_journal_paper_doi 10.1021/ja991013j
_journal_volume 121
_journal_year 1999
_chemical_formula_sum 'C23 H12 F6 N2 O4 S2'
_chemical_formula_weight 558.47
_chemical_name_common (2b)
_chemical_name_systematic
;\
3,3,4,4,5,5-hexafluoro-15,16-dimethyl-11,20-dinitro-14,17-\
dithiahexacyclo[14.7.0.0^2,6^.0^7,15^.0^8,13^.0^18,23^]tricosa-\
1(2),6(7),8(9),10,12,18(19),20,22-octaene
;
_space_group_IT_number 2
_symmetry_cell_setting triclinic
_symmetry_space_group_name_Hall '-P 1'
_symmetry_space_group_name_H-M 'P -1'
_atom_sites_solution_hydrogens geom
_atom_sites_solution_primary direct
_atom_sites_solution_secondary difmap
_audit_creation_method SHELXL-97
_cell_angle_alpha 83.5850(10)
_cell_angle_beta 80.6430(10)
_cell_angle_gamma 87.4510(10)
_cell_formula_units_Z 4
_cell_length_a 11.5970(9)
_cell_length_b 13.0850(11)
_cell_length_c 14.2697(11)
_cell_measurement_reflns_used 8192
_cell_measurement_temperature 103(2)
_cell_measurement_theta_max 27.06
_cell_measurement_theta_min 1.45
_cell_volume 2122.4(3)
_computing_cell_refinement 'Bruker SMART'
_computing_data_collection 'Bruker SMART'
_computing_data_reduction 'Bruker SHELXTL'
_computing_molecular_graphics 'Bruker SHELXTL'
_computing_publication_material 'Bruker SHELXTL'
_computing_structure_refinement 'SHELXL-97 (Sheldrick, 1997)'
_computing_structure_solution 'SHELXS-97 (Sheldrick, 1990)'
_diffrn_ambient_temperature 103(2)
_diffrn_measured_fraction_theta_full 0.945
_diffrn_measured_fraction_theta_max 0.945
_diffrn_measurement_device_type 'CCD area detector'
_diffrn_measurement_method 'omega scans'
_diffrn_radiation_monochromator graphite
_diffrn_radiation_source 'sealed tube'
_diffrn_radiation_type MoK\a
_diffrn_radiation_wavelength 0.71073
_diffrn_reflns_av_R_equivalents 0.0275
_diffrn_reflns_av_sigmaI/netI 0.0370
_diffrn_reflns_limit_h_max 14
_diffrn_reflns_limit_h_min -14
_diffrn_reflns_limit_k_max 16
_diffrn_reflns_limit_k_min -16
_diffrn_reflns_limit_l_max 17
_diffrn_reflns_limit_l_min -17
_diffrn_reflns_number 22059
_diffrn_reflns_theta_full 27.06
_diffrn_reflns_theta_max 27.06
_diffrn_reflns_theta_min 1.45
_diffrn_standards_decay_% 0.9
_exptl_absorpt_coefficient_mu 0.342
_exptl_absorpt_correction_T_max 0.934
_exptl_absorpt_correction_T_min 0.781
_exptl_absorpt_correction_type multi-scan
_exptl_absorpt_process_details 'SADABS (Bruker SHELXTL)'
_exptl_crystal_colour 'dark brown'
_exptl_crystal_density_diffrn 1.748
_exptl_crystal_description Plate
_exptl_crystal_F_000 1128
_exptl_crystal_size_max 0.6
_exptl_crystal_size_mid 0.4
_exptl_crystal_size_min 0.2
_refine_diff_density_max 1.048
_refine_diff_density_min -0.449
_refine_diff_density_rms 0.073
_refine_ls_extinction_method none
_refine_ls_goodness_of_fit_ref 1.010
_refine_ls_hydrogen_treatment mixed
_refine_ls_matrix_type full
_refine_ls_number_parameters 667
_refine_ls_number_reflns 8809
_refine_ls_number_restraints 0
_refine_ls_restrained_S_all 1.010
_refine_ls_R_factor_all 0.0706
_refine_ls_R_factor_gt 0.0416
_refine_ls_shift/su_max 0.000
_refine_ls_shift/su_mean 0.000
_refine_ls_structure_factor_coef Fsqd
_refine_ls_weighting_details 'calc w=1/[\s^2^(Fo^2^)+(0.0531P)^2^+2.7047P] where P=(Fo^2^+2Fc^2^)/3'
_refine_ls_weighting_scheme calc
_refine_ls_wR_factor_gt 0.0996
_refine_ls_wR_factor_ref 0.1145
_reflns_number_gt 6394
_reflns_number_total 8809
_reflns_threshold_expression >2sigma(I)
_cod_data_source_file ja991013j_3.cif
_cod_data_source_block nitro3
_cod_depositor_comments
;
 Correcting the _chemical_name_systematic data item value by replacing
 the '<', '>' symbols with the '^' symbol. This is the preferred way of
 denoting superscript symbols in CIF files.

 Antanas Vaitkus,
 2018-10-12
;
_cod_database_code 4116537

loop_
_symmetry_equiv_pos_as_xyz
'x, y, z'
'-x, -y, -z'

loop_
_atom_site_label
_atom_site_type_symbol
_atom_site_fract_x
_atom_site_fract_y
_atom_site_fract_z
_atom_site_U_iso_or_equiv
_atom_site_adp_type
_atom_site_occupancy
_atom_site_symmetry_multiplicity
_atom_site_calc_flag
_atom_site_refinement_flags
S1 S 0.65320(6) 0.47340(5) 0.16648(5) 0.01815(15) Uani 1 1 d .
S2 S 0.38133(6) 0.51859(5) 0.09216(5) 0.01966(15) Uani 1 1 d .
F1 F 0.51996(15) 0.62961(14) 0.51285(11) 0.0318(4) Uani 1 1 d .
F2 F 0.54984(14) 0.77767(13) 0.42793(12) 0.0290(4) Uani 1 1 d .
F3 F 0.30039(15) 0.65578(16) 0.54114(12) 0.0362(4) Uani 1 1 d .
F4 F 0.34725(15) 0.81671(15) 0.51869(13) 0.0364(5) Uani 1 1 d .
F5 F 0.30064(16) 0.83819(13) 0.34636(13) 0.0335(4) Uani 1 1 d .
F6 F 0.17917(14) 0.71877(15) 0.41200(12) 0.0335(4) Uani 1 1 d .
C1 C 0.5440(2) 0.5749(2) 0.20077(19) 0.0206(6) Uani 1 1 d .
C2 C 0.5665(2) 0.5993(2) 0.29914(19) 0.0193(6) Uani 1 1 d .
C3 C 0.6861(2) 0.5711(2) 0.31388(19) 0.0195(6) Uani 1 1 d .
C4 C 0.7411(2) 0.5052(2) 0.24722(18) 0.0175(5) Uani 1 1 d .
C5 C 0.4775(2) 0.6467(2) 0.35246(18) 0.0173(5) Uani 1 1 d .
C6 C 0.4804(2) 0.6941(2) 0.44320(19) 0.0210(6) Uani 1 1 d .
C7 C 0.3537(2) 0.7294(2) 0.47676(19) 0.0242(6) Uani 1 1 d .
C8 C 0.2943(2) 0.7387(2) 0.3867(2) 0.0217(6) Uani 1 1 d .
C9 C 0.3629(2) 0.6666(2) 0.32251(18) 0.0168(5) Uani 1 1 d .
C10 C 0.4180(2) 0.5383(2) 0.20977(19) 0.0212(6) Uani 1 1 d .
C11 C 0.3331(2) 0.6233(2) 0.24829(18) 0.0174(5) Uani 1 1 d .
C12 C 0.2313(2) 0.6361(2) 0.19908(18) 0.0167(5) Uani 1 1 d .
C13 C 0.2468(2) 0.5831(2) 0.11678(18) 0.0170(5) Uani 1 1 d .
C14 C 0.5692(3) 0.6727(2) 0.12938(19) 0.0237(6) Uani 1 1 d .
H14A H 0.5115 0.7271 0.1471 0.036 Uiso 1 1 calc R
H14B H 0.5641 0.6567 0.0647 0.036 Uiso 1 1 calc R
H14C H 0.6478 0.6961 0.1312 0.036 Uiso 1 1 calc R
C15 C 0.3934(3) 0.4377(2) 0.2770(2) 0.0236(6) Uani 1 1 d .
H15A H 0.4124 0.4465 0.3400 0.035 Uiso 1 1 calc R
H15B H 0.4416 0.3812 0.2503 0.035 Uiso 1 1 calc R
H15C H 0.3106 0.4216 0.2832 0.035 Uiso 1 1 calc R
C16 C 0.7481(2) 0.5996(2) 0.3827(2) 0.0232(6) Uani 1 1 d .
H16A H 0.7123 0.6442 0.4278 0.028 Uiso 1 1 calc R
C17 C 0.8620(2) 0.5628(2) 0.3854(2) 0.0223(6) Uani 1 1 d .
H17A H 0.9040 0.5807 0.4328 0.027 Uiso 1 1 calc R
C18 C 0.9130(2) 0.4998(2) 0.31779(18) 0.0171(5) Uani 1 1 d .
C19 C 0.8560(2) 0.4695(2) 0.24760(18) 0.0164(5) Uani 1 1 d .
H19A H 0.8936 0.4263 0.2019 0.020 Uiso 1 1 calc R
C20 C 0.1266(2) 0.6928(2) 0.22170(18) 0.0178(5) Uani 1 1 d .
H20A H 0.1158 0.7308 0.2755 0.021 Uiso 1 1 calc R
C21 C 0.0391(2) 0.6936(2) 0.16621(18) 0.0181(5) Uani 1 1 d .
H21A H -0.0324 0.7307 0.1820 0.022 Uiso 1 1 calc R
C22 C 0.0584(2) 0.6388(2) 0.08670(18) 0.0172(5) Uani 1 1 d .
C23 C 0.1601(2) 0.5837(2) 0.05984(18) 0.0175(5) Uani 1 1 d .
H23A H 0.1706 0.5476 0.0048 0.021 Uiso 1 1 calc R
N1 N 1.03647(19) 0.46639(17) 0.31748(15) 0.0183(5) Uani 1 1 d .
N2 N -0.03538(19) 0.63773(18) 0.02897(16) 0.0198(5) Uani 1 1 d .
O1 O 1.08529(16) 0.49006(15) 0.38178(14) 0.0243(4) Uani 1 1 d .
O2 O 1.08380(16) 0.41727(15) 0.25264(14) 0.0236(4) Uani 1 1 d .
O3 O -0.13584(16) 0.65720(17) 0.06634(14) 0.0283(5) Uani 1 1 d .
O4 O -0.00889(17) 0.61598(17) -0.05369(14) 0.0289(5) Uani 1 1 d .
S1' S 0.35168(6) 0.02936(6) 0.09969(5) 0.02383(16) Uani 1 1 d .
S2' S 0.06823(6) 0.09080(6) 0.06203(5) 0.02501(17) Uani 1 1 d .
F1' F 0.24983(15) 0.04544(14) 0.49033(11) 0.0313(4) Uani 1 1 d .
F2' F 0.27637(16) 0.20934(15) 0.45181(12) 0.0356(4) Uani 1 1 d .
F3' F 0.03893(15) 0.07134(14) 0.55604(12) 0.0320(4) Uani 1 1 d .
F4' F 0.07835(16) 0.23067(15) 0.55500(13) 0.0364(4) Uani 1 1 d .
F5' F -0.02342(16) 0.28329(13) 0.41106(12) 0.0312(4) Uani 1 1 d .
F6' F -0.10121(14) 0.13473(13) 0.44690(11) 0.0274(4) Uani 1 1 d .
C1' C 0.2435(2) 0.1089(2) 0.1721(2) 0.0248(6) Uani 1 1 d .
C2' C 0.2777(2) 0.0966(2) 0.27210(19) 0.0202(6) Uani 1 1 d .
C3' C 0.3988(2) 0.0594(2) 0.27140(19) 0.0209(6) Uani 1 1 d .
C4' C 0.4451(2) 0.0179(2) 0.18512(19) 0.0199(6) Uani 1 1 d .
C5' C 0.1934(2) 0.1211(2) 0.34379(18) 0.0177(5) Uani 1 1 d .
C6' C 0.2057(2) 0.1318(2) 0.44537(19) 0.0216(6) Uani 1 1 d .
C7' C 0.0805(3) 0.1559(2) 0.4986(2) 0.0242(6) Uani 1 1 d .
C8' C 0.0035(2) 0.1812(2) 0.41887(19) 0.0203(6) Uani 1 1 d .
C9' C 0.0727(2) 0.1461(2) 0.32925(19) 0.0189(5) Uani 1 1 d .
C10' C 0.1191(2) 0.0699(2) 0.1788(2) 0.0231(6) Uani 1 1 d .
C11' C 0.0353(2) 0.1317(2) 0.24675(19) 0.0211(6) Uani 1 1 d .
C12' C -0.0747(2) 0.1560(2) 0.21122(19) 0.0207(6) Uani 1 1 d .
C13' C -0.0686(2) 0.1347(2) 0.1156(2) 0.0215(6) Uani 1 1 d .
C14' C 0.2547(3) 0.2241(2) 0.1304(2) 0.0248(6) Uani 1 1 d .
H14D H 0.1974 0.2662 0.1687 0.037 Uiso 1 1 calc R
H14E H 0.2401 0.2318 0.0643 0.037 Uiso 1 1 calc R
H14F H 0.3337 0.2468 0.1322 0.037 Uiso 1 1 calc R
C15' C 0.1076(3) -0.0452(2) 0.2162(2) 0.0275(6) Uani 1 1 d .
H15D H 0.1344 -0.0576 0.2783 0.041 Uiso 1 1 calc R
H15E H 0.1556 -0.0868 0.1708 0.041 Uiso 1 1 calc R
H15F H 0.0257 -0.0643 0.2233 0.041 Uiso 1 1 calc R
C16' C 0.4694(2) 0.0575(2) 0.3426(2) 0.0254(6) Uani 1 1 d .
H16B H 0.4414 0.0880 0.3997 0.030 Uiso 1 1 calc R
C17' C 0.5795(2) 0.0113(2) 0.3302(2) 0.0267(6) Uani 1 1 d .
H17B H 0.6273 0.0094 0.3785 0.032 Uiso 1 1 calc R
C18' C 0.6191(2) -0.0322(2) 0.2461(2) 0.0231(6) Uani 1 1 d .
C19' C 0.5551(2) -0.0291(2) 0.1715(2) 0.0220(6) Uani 1 1 d .
H19B H 0.5853 -0.0578 0.1140 0.026 Uiso 1 1 calc R
C20' C -0.1786(3) 0.1987(2) 0.2572(2) 0.0241(6) Uani 1 1 d .
H20B H -0.1837 0.2146 0.3212 0.029 Uiso 1 1 calc R
C21' C -0.2739(2) 0.2180(2) 0.2101(2) 0.0235(6) Uani 1 1 d .
H21B H -0.3447 0.2466 0.2413 0.028 Uiso 1 1 calc R
C22' C -0.2641(2) 0.1948(2) 0.1164(2) 0.0222(6) Uani 1 1 d .
C23' C -0.1641(2) 0.1528(2) 0.0675(2) 0.0223(6) Uani 1 1 d .
H23B H -0.1604 0.1368 0.0037 0.027 Uiso 1 1 calc R
N1' N 0.7362(2) -0.0837(2) 0.23345(18) 0.0287(6) Uani 1 1 d .
N2' N -0.3655(2) 0.21638(18) 0.06599(18) 0.0252(5) Uani 1 1 d .
O1' O 0.7944(2) -0.0838(2) 0.29747(17) 0.0523(7) Uani 1 1 d .
O2' O 0.7701(2) -0.1222(2) 0.15965(18) 0.0449(6) Uani 1 1 d .
O3' O -0.45369(18) 0.25501(17) 0.10935(17) 0.0341(5) Uani 1 1 d .
O4' O -0.3554(2) 0.19568(18) -0.01679(16) 0.0355(5) Uani 1 1 d .

loop_
_atom_site_aniso_label
_atom_site_aniso_U_11
_atom_site_aniso_U_22
_atom_site_aniso_U_33
_atom_site_aniso_U_23
_atom_site_aniso_U_13
_atom_site_aniso_U_12
S1 0.0142(3) 0.0225(3) 0.0198(3) -0.0087(3) -0.0052(2) 0.0024(3)
S2 0.0149(3) 0.0277(4) 0.0186(3) -0.0106(3) -0.0051(2) 0.0042(3)
F1 0.0324(10) 0.0448(11) 0.0196(8) -0.0045(7) -0.0116(7) 0.0121(8)
F2 0.0227(9) 0.0306(10) 0.0387(10) -0.0178(8) -0.0104(7) -0.0015(7)
F3 0.0283(10) 0.0546(12) 0.0235(9) 0.0005(8) -0.0004(7) -0.0020(9)
F4 0.0284(10) 0.0481(12) 0.0407(10) -0.0327(9) -0.0136(8) 0.0127(8)
F5 0.0442(11) 0.0233(9) 0.0358(10) -0.0098(8) -0.0140(8) 0.0119(8)
F6 0.0154(8) 0.0615(13) 0.0272(9) -0.0239(9) -0.0015(7) 0.0017(8)
C1 0.0160(13) 0.0268(15) 0.0207(13) -0.0088(11) -0.0044(10) 0.0024(11)
C2 0.0173(13) 0.0213(14) 0.0212(13) -0.0067(11) -0.0058(10) -0.0008(11)
C3 0.0166(13) 0.0209(14) 0.0229(13) -0.0069(11) -0.0061(10) 0.0022(11)
C4 0.0173(13) 0.0185(13) 0.0178(12) -0.0026(10) -0.0052(10) -0.0015(10)
C5 0.0176(13) 0.0188(13) 0.0170(12) -0.0042(10) -0.0050(10) -0.0021(10)
C6 0.0198(13) 0.0250(15) 0.0209(13) -0.0077(11) -0.0084(11) 0.0039(11)
C7 0.0230(15) 0.0319(16) 0.0198(14) -0.0114(12) -0.0051(11) 0.0031(12)
C8 0.0150(13) 0.0277(15) 0.0247(14) -0.0121(12) -0.0046(11) 0.0021(11)
C9 0.0143(12) 0.0191(13) 0.0168(12) -0.0024(10) -0.0021(10) 0.0004(10)
C10 0.0182(13) 0.0268(15) 0.0204(13) -0.0077(11) -0.0056(10) 0.0018(11)
C11 0.0152(13) 0.0206(14) 0.0167(12) -0.0041(10) -0.0023(10) 0.0008(10)
C12 0.0155(13) 0.0186(13) 0.0170(12) -0.0039(10) -0.0037(10) -0.0014(10)
C13 0.0137(12) 0.0191(13) 0.0174(12) -0.0021(10) 0.0001(10) -0.0006(10)
C14 0.0246(15) 0.0253(15) 0.0211(14) -0.0022(11) -0.0019(11) -0.0058(12)
C15 0.0267(15) 0.0205(14) 0.0234(14) -0.0026(11) -0.0024(11) -0.0039(12)
C16 0.0205(14) 0.0270(15) 0.0250(14) -0.0120(12) -0.0064(11) 0.0030(12)
C17 0.0223(14) 0.0229(15) 0.0243(14) -0.0053(11) -0.0097(11) -0.0012(11)
C18 0.0133(12) 0.0163(13) 0.0215(13) 0.0010(10) -0.0044(10) -0.0006(10)
C19 0.0156(12) 0.0156(13) 0.0182(12) -0.0026(10) -0.0024(10) -0.0006(10)
C20 0.0186(13) 0.0185(13) 0.0163(12) -0.0035(10) -0.0015(10) -0.0007(10)
C21 0.0158(13) 0.0174(13) 0.0204(13) -0.0012(10) -0.0013(10) -0.0003(10)
C22 0.0133(12) 0.0200(14) 0.0184(13) 0.0019(10) -0.0046(10) -0.0035(10)
C23 0.0186(13) 0.0193(13) 0.0154(12) -0.0030(10) -0.0033(10) -0.0023(10)
N1 0.0160(11) 0.0183(12) 0.0203(11) 0.0018(9) -0.0037(9) -0.0021(9)
N2 0.0164(11) 0.0234(12) 0.0200(11) -0.0012(9) -0.0050(9) -0.0013(9)
O1 0.0192(10) 0.0292(11) 0.0273(10) -0.0044(9) -0.0110(8) -0.0014(8)
O2 0.0168(10) 0.0288(11) 0.0248(10) -0.0053(8) -0.0017(8) 0.0018(8)
O3 0.0142(10) 0.0453(13) 0.0252(10) -0.0026(9) -0.0047(8) 0.0027(9)
O4 0.0238(11) 0.0441(13) 0.0219(10) -0.0114(9) -0.0086(8) 0.0033(9)
S1' 0.0217(3) 0.0311(4) 0.0210(3) -0.0097(3) -0.0071(3) 0.0058(3)
S2' 0.0220(4) 0.0343(4) 0.0217(3) -0.0114(3) -0.0082(3) 0.0060(3)
F1' 0.0348(10) 0.0379(10) 0.0183(8) 0.0007(7) -0.0026(7) 0.0142(8)
F2' 0.0327(10) 0.0482(12) 0.0295(9) -0.0128(8) -0.0052(8) -0.0176(9)
F3' 0.0330(10) 0.0371(10) 0.0247(9) 0.0036(8) -0.0042(7) -0.0049(8)
F4' 0.0317(10) 0.0453(11) 0.0362(10) -0.0238(9) -0.0050(8) 0.0017(8)
F5' 0.0406(10) 0.0212(9) 0.0258(9) 0.0010(7) 0.0070(7) 0.0101(8)
F6' 0.0232(9) 0.0352(10) 0.0226(8) 0.0005(7) 0.0004(7) -0.0091(7)
C1' 0.0198(14) 0.0348(17) 0.0204(14) -0.0079(12) -0.0031(11) 0.0037(12)
C2' 0.0194(14) 0.0216(14) 0.0202(13) -0.0002(11) -0.0057(11) -0.0043(11)
C3' 0.0191(13) 0.0239(15) 0.0190(13) 0.0019(11) -0.0026(11) -0.0031(11)
C4' 0.0196(13) 0.0212(14) 0.0194(13) -0.0011(11) -0.0047(10) -0.0035(11)
C5' 0.0208(14) 0.0145(13) 0.0189(13) -0.0015(10) -0.0053(10) -0.0029(10)
C6' 0.0223(14) 0.0222(14) 0.0218(14) -0.0041(11) -0.0067(11) -0.0004(11)
C7' 0.0269(15) 0.0228(15) 0.0248(14) -0.0110(12) -0.0039(12) 0.0002(12)
C8' 0.0223(14) 0.0154(13) 0.0222(13) -0.0001(11) -0.0010(11) -0.0025(11)
C9' 0.0211(14) 0.0152(13) 0.0202(13) -0.0023(10) -0.0026(10) -0.0004(11)
C10' 0.0206(14) 0.0282(16) 0.0218(14) -0.0056(12) -0.0063(11) 0.0013(12)
C11' 0.0209(14) 0.0205(14) 0.0221(14) -0.0031(11) -0.0038(11) 0.0015(11)
C12' 0.0228(14) 0.0180(14) 0.0227(14) -0.0032(11) -0.0072(11) 0.0015(11)
C13' 0.0205(14) 0.0189(14) 0.0259(14) -0.0060(11) -0.0049(11) 0.0031(11)
C14' 0.0255(15) 0.0268(16) 0.0217(14) -0.0023(12) -0.0014(11) -0.0063(12)
C15' 0.0332(17) 0.0216(15) 0.0283(15) -0.0047(12) -0.0044(12) -0.0039(13)
C16' 0.0205(14) 0.0363(17) 0.0197(14) -0.0040(12) -0.0030(11) -0.0020(12)
C17' 0.0205(14) 0.0385(18) 0.0210(14) 0.0006(12) -0.0054(11) -0.0026(13)
C18' 0.0165(13) 0.0250(15) 0.0267(14) 0.0020(12) -0.0037(11) -0.0007(11)
C19' 0.0221(14) 0.0218(14) 0.0214(13) -0.0009(11) -0.0021(11) -0.0012(11)
C20' 0.0264(15) 0.0238(15) 0.0214(14) -0.0014(11) -0.0030(11) 0.0015(12)
C21' 0.0216(14) 0.0210(14) 0.0269(15) 0.0004(11) -0.0031(11) -0.0005(11)
C22' 0.0195(14) 0.0177(14) 0.0307(15) -0.0008(11) -0.0092(11) -0.0001(11)
C23' 0.0234(14) 0.0204(14) 0.0248(14) -0.0033(11) -0.0086(11) -0.0003(11)
N1' 0.0225(13) 0.0342(15) 0.0289(13) -0.0003(11) -0.0048(10) 0.0003(11)
N2' 0.0234(13) 0.0182(12) 0.0366(14) -0.0038(10) -0.0113(11) -0.0023(10)
O1' 0.0264(13) 0.097(2) 0.0362(13) -0.0143(14) -0.0143(10) 0.0197(13)
O2' 0.0328(13) 0.0588(17) 0.0479(15) -0.0244(13) -0.0133(11) 0.0201(12)
O3' 0.0204(11) 0.0363(13) 0.0480(14) -0.0102(11) -0.0096(10) 0.0035(9)
O4' 0.0354(13) 0.0384(13) 0.0388(13) -0.0133(10) -0.0201(10) 0.0080(10)

loop_
_atom_type_symbol
_atom_type_description
_atom_type_scat_dispersion_real
_atom_type_scat_dispersion_imag
_atom_type_scat_source
C C 0.0033 0.0016 'International Tables Vol C Tables 4.2.6.8 and 6.1.1.4'
H H 0.0000 0.0000 'International Tables Vol C Tables 4.2.6.8 and 6.1.1.4'
N N 0.0061 0.0033 'International Tables Vol C Tables 4.2.6.8 and 6.1.1.4'
O O 0.0106 0.0060 'International Tables Vol C Tables 4.2.6.8 and 6.1.1.4'
F F 0.0171 0.0103 'International Tables Vol C Tables 4.2.6.8 and 6.1.1.4'
S S 0.1246 0.1234 'International Tables Vol C Tables 4.2.6.8 and 6.1.1.4'

loop_
_geom_angle_atom_site_label_1
_geom_angle_atom_site_label_2
_geom_angle_atom_site_label_3
_geom_angle
C4 S1 C1 91.76(12)
C13 S2 C10 91.62(12)
C2 C1 C10 109.2(2)
C2 C1 C14 108.0(2)
C10 C1 C14 113.1(2)
C2 C1 S1 105.04(18)
C10 C1 S1 112.08(19)
C14 C1 S1 108.95(19)
C5 C2 C3 132.2(2)
C5 C2 C1 116.0(2)
C3 C2 C1 111.6(2)
C16 C3 C4 119.0(2)
C16 C3 C2 129.2(2)
C4 C3 C2 111.8(2)
C19 C4 C3 121.5(2)
C19 C4 S1 124.0(2)
C3 C4 S1 114.49(19)
C2 C5 C9 122.4(2)
C2 C5 C6 127.6(2)
C9 C5 C6 109.8(2)
F1 C6 F2 106.4(2)
F1 C6 C5 114.4(2)
F2 C6 C5 111.7(2)
F1 C6 C7 110.2(2)
F2 C6 C7 108.8(2)
C5 C6 C7 105.3(2)
F4 C7 F3 107.7(2)
F4 C7 C6 112.6(2)
F3 C7 C6 109.2(2)
F4 C7 C8 113.3(2)
F3 C7 C8 108.7(2)
C6 C7 C8 105.2(2)
F6 C8 F5 106.5(2)
F6 C8 C9 115.2(2)
F5 C8 C9 111.7(2)
F6 C8 C7 109.7(2)
F5 C8 C7 108.4(2)
C9 C8 C7 105.2(2)
C11 C9 C5 121.8(2)
C11 C9 C8 130.1(2)
C5 C9 C8 108.2(2)
C1 C10 C11 108.7(2)
C1 C10 C15 113.7(2)
C11 C10 C15 108.4(2)
C1 C10 S2 111.32(18)
C11 C10 S2 106.22(17)
C15 C10 S2 108.13(18)
C9 C11 C12 133.1(2)
C9 C11 C10 115.3(2)
C12 C11 C10 111.5(2)
C20 C12 C13 118.6(2)
C20 C12 C11 129.5(2)
C13 C12 C11 111.9(2)
C23 C13 C12 121.6(2)
C23 C13 S2 123.1(2)
C12 C13 S2 115.34(19)
C17 C16 C3 120.3(2)
C18 C17 C16 118.7(2)
C17 C18 C19 123.6(2)
C17 C18 N1 118.3(2)
C19 C18 N1 118.1(2)
C18 C19 C4 117.0(2)
C21 C20 C12 120.6(2)
C20 C21 C22 118.4(2)
C23 C22 C21 123.6(2)
C23 C22 N2 117.9(2)
C21 C22 N2 118.4(2)
C22 C23 C13 117.2(2)
O1 N1 O2 124.2(2)
O1 N1 C18 117.9(2)
O2 N1 C18 117.9(2)
O3 N2 O4 123.8(2)
O3 N2 C22 118.1(2)
O4 N2 C22 118.1(2)
C4' S1' C1' 92.49(13)
C13' S2' C10' 91.01(13)
C2' C1' C10' 108.9(2)
C2' C1' C14' 108.8(2)
C10' C1' C14' 112.6(2)
C2' C1' S1' 105.55(19)
C10' C1' S1' 111.26(19)
C14' C1' S1' 109.5(2)
C5' C2' C3' 131.8(2)
C5' C2' C1' 116.0(2)
C3' C2' C1' 112.2(2)
C16' C3' C4' 118.6(3)
C16' C3' C2' 129.6(3)
C4' C3' C2' 111.8(2)
C19' C4' C3' 121.9(2)
C19' C4' S1' 123.5(2)
C3' C4' S1' 114.6(2)
C2' C5' C9' 122.3(2)
C2' C5' C6' 127.9(2)
C9' C5' C6' 109.8(2)
F2' C6' F1' 106.9(2)
F2' C6' C5' 112.1(2)
F1' C6' C5' 113.2(2)
F2' C6' C7' 108.9(2)
F1' C6' C7' 109.1(2)
C5' C6' C7' 106.6(2)
F4' C7' F3' 106.3(2)
F4' C7' C8' 113.2(2)
F3' C7' C8' 109.1(2)
F4' C7' C6' 113.0(2)
F3' C7' C6' 109.9(2)
C8' C7' C6' 105.5(2)
F5' C8' F6' 104.8(2)
F5' C8' C9' 113.2(2)
F6' C8' C9' 114.0(2)
F5' C8' C7' 109.1(2)
F6' C8' C7' 109.1(2)
C9' C8' C7' 106.5(2)
C11' C9' C5' 121.6(2)
C11' C9' C8' 128.7(3)
C5' C9' C8' 109.6(2)
C11' C10' C1' 109.0(2)
C11' C10' C15' 108.1(2)
C1' C10' C15' 113.3(2)
C11' C10' S2' 106.59(19)
C1' C10' S2' 111.21(19)
C15' C10' S2' 108.48(19)
C9' C11' C12' 132.9(3)
C9' C11' C10' 115.5(2)
C12' C11' C10' 111.4(2)
C20' C12' C13' 118.7(2)
C20' C12' C11' 129.1(2)
C13' C12' C11' 112.1(2)
C23' C13' C12' 121.6(3)
C23' C13' S2' 123.3(2)
C12' C13' S2' 115.0(2)
C17' C16' C3' 120.3(3)
C16' C17' C18' 118.9(3)
C17' C18' C19' 123.4(3)
C17' C18' N1' 119.0(2)
C19' C18' N1' 117.6(2)
C4' C19' C18' 116.8(3)
C21' C20' C12' 120.4(3)
C20' C21' C22' 118.7(3)
C23' C22' C21' 123.4(3)
C23' C22' N2' 117.9(2)
C21' C22' N2' 118.6(2)
C22' C23' C13' 117.1(3)
O2' N1' O1' 123.5(3)
O2' N1' C18' 118.6(2)
O1' N1' C18' 117.8(2)
O3' N2' O4' 124.4(2)
O3' N2' C22' 117.7(2)
O4' N2' C22' 117.9(2)

loop_
_geom_bond_atom_site_label_1
_geom_bond_atom_site_label_2
_geom_bond_distance
S1 C4 1.751(3)
S1 C1 1.845(3)
S2 C13 1.743(3)
S2 C10 1.845(3)
F1 C6 1.355(3)
F2 C6 1.364(3)
F3 C7 1.350(4)
F4 C7 1.342(3)
F5 C8 1.363(3)
F6 C8 1.355(3)
C1 C2 1.538(3)
C1 C10 1.539(4)
C1 C14 1.551(4)
C2 C5 1.349(4)
C2 C3 1.461(4)
C3 C16 1.398(4)
C3 C4 1.412(4)
C4 C19 1.393(4)
C5 C9 1.465(4)
C5 C6 1.502(3)
C6 C7 1.537(4)
C7 C8 1.545(4)
C8 C9 1.501(3)
C9 C11 1.354(4)
C10 C11 1.540(4)
C10 C15 1.549(4)
C11 C12 1.463(3)
C12 C20 1.406(4)
C12 C13 1.412(3)
C13 C23 1.391(3)
C16 C17 1.391(4)
C17 C18 1.382(4)
C18 C19 1.387(3)
C18 N1 1.478(3)
C20 C21 1.384(4)
C21 C22 1.392(4)
C22 C23 1.377(4)
C22 N2 1.469(3)
N1 O1 1.227(3)
N1 O2 1.228(3)
N2 O3 1.228(3)
N2 O4 1.231(3)
S1' C4' 1.748(3)
S1' C1' 1.851(3)
S2' C13' 1.748(3)
S2' C10' 1.845(3)
F1' C6' 1.357(3)
F2' C6' 1.353(3)
F3' C7' 1.358(3)
F4' C7' 1.331(3)
F5' C8' 1.355(3)
F6' C8' 1.363(3)
C1' C2' 1.532(4)
C1' C10' 1.537(4)
C1' C14' 1.561(4)
C2' C5' 1.351(4)
C2' C3' 1.465(4)
C3' C16' 1.402(4)
C3' C4' 1.417(4)
C4' C19' 1.386(4)
C5' C9' 1.466(4)
C5' C6' 1.502(4)
C6' C7' 1.562(4)
C7' C8' 1.556(4)
C8' C9' 1.501(4)
C9' C11' 1.353(4)
C10' C11' 1.528(4)
C10' C15' 1.545(4)
C11' C12' 1.458(4)
C12' C20' 1.400(4)
C12' C13' 1.412(4)
C13' C23' 1.394(4)
C16' C17' 1.381(4)
C17' C18' 1.388(4)
C18' C19' 1.388(4)
C18' N1' 1.483(4)
C20' C21' 1.385(4)
C21' C22' 1.390(4)
C22' C23' 1.378(4)
C22' N2' 1.477(3)
N1' O2' 1.218(3)
N1' O1' 1.220(3)
N2' O3' 1.226(3)
N2' O4' 1.227(3)

loop_
_geom_torsion_atom_site_label_1
_geom_torsion_atom_site_label_2
_geom_torsion_atom_site_label_3
_geom_torsion_atom_site_label_4
_geom_torsion
C4 S1 C1 C2 -20.0(2)
C4 S1 C1 C10 -138.4(2)
C4 S1 C1 C14 95.61(19)
C10 C1 C2 C5 -39.7(3)
C14 C1 C2 C5 83.7(3)
S1 C1 C2 C5 -160.1(2)
C10 C1 C2 C3 143.8(2)
C14 C1 C2 C3 -92.8(3)
S1 C1 C2 C3 23.4(3)
C5 C2 C3 C16 -10.8(5)
C1 C2 C3 C16 165.0(3)
C5 C2 C3 C4 168.8(3)
C1 C2 C3 C4 -15.4(3)
C16 C3 C4 C19 -1.1(4)
C2 C3 C4 C19 179.4(2)
C16 C3 C4 S1 178.8(2)
C2 C3 C4 S1 -0.8(3)
C1 S1 C4 C19 -167.2(2)
C1 S1 C4 C3 13.0(2)
C3 C2 C5 C9 -179.6(3)
C1 C2 C5 C9 4.7(4)
C3 C2 C5 C6 6.0(5)
C1 C2 C5 C6 -169.7(3)
C2 C5 C6 F1 -54.8(4)
C9 C5 C6 F1 130.2(2)
C2 C5 C6 F2 66.1(4)
C9 C5 C6 F2 -108.9(2)
C2 C5 C6 C7 -175.9(3)
C9 C5 C6 C7 9.1(3)
F1 C6 C7 F4 91.2(3)
F2 C6 C7 F4 -25.1(3)
C5 C6 C7 F4 -145.0(2)
F1 C6 C7 F3 -28.4(3)
F2 C6 C7 F3 -144.6(2)
C5 C6 C7 F3 95.5(2)
F1 C6 C7 C8 -144.9(2)
F2 C6 C7 C8 98.8(2)
C5 C6 C7 C8 -21.1(3)
F4 C7 C8 F6 -86.8(3)
F3 C7 C8 F6 32.9(3)
C6 C7 C8 F6 149.8(2)
F4 C7 C8 F5 29.1(3)
F3 C7 C8 F5 148.8(2)
C6 C7 C8 F5 -94.3(3)
F4 C7 C8 C9 148.7(2)
F3 C7 C8 C9 -91.5(3)
C6 C7 C8 C9 25.3(3)
C2 C5 C9 C11 11.6(4)
C6 C5 C9 C11 -173.1(3)
C2 C5 C9 C8 -168.2(3)
C6 C5 C9 C8 7.1(3)
F6 C8 C9 C11 39.1(4)
F5 C8 C9 C11 -82.6(4)
C7 C8 C9 C11 160.0(3)
F6 C8 C9 C5 -141.1(2)
F5 C8 C9 C5 97.2(3)
C7 C8 C9 C5 -20.2(3)
C2 C1 C10 C11 58.4(3)
C14 C1 C10 C11 -62.0(3)
S1 C1 C10 C11 174.32(17)
C2 C1 C10 C15 -62.5(3)
C14 C1 C10 C15 177.1(2)
S1 C1 C10 C15 53.5(3)
C2 C1 C10 S2 175.05(18)
C14 C1 C10 S2 54.7(3)
S1 C1 C10 S2 -69.0(2)
C13 S2 C10 C1 -134.4(2)
C13 S2 C10 C11 -16.2(2)
C13 S2 C10 C15 100.0(2)
C5 C9 C11 C12 -174.0(3)
C8 C9 C11 C12 5.8(5)
C5 C9 C11 C10 10.3(4)
C8 C9 C11 C10 -169.9(3)
C1 C10 C11 C9 -44.9(3)
C15 C10 C11 C9 79.2(3)
S2 C10 C11 C9 -164.8(2)
C1 C10 C11 C12 138.5(2)
C15 C10 C11 C12 -97.4(3)
S2 C10 C11 C12 18.6(3)
C9 C11 C12 C20 -6.6(5)
C10 C11 C12 C20 169.2(3)
C9 C11 C12 C13 172.4(3)
C10 C11 C12 C13 -11.9(3)
C20 C12 C13 C23 -1.8(4)
C11 C12 C13 C23 179.1(2)
C20 C12 C13 S2 177.9(2)
C11 C12 C13 S2 -1.2(3)
C10 S2 C13 C23 -169.5(2)
C10 S2 C13 C12 10.8(2)
C4 C3 C16 C17 -0.4(4)
C2 C3 C16 C17 179.1(3)
C3 C16 C17 C18 1.4(4)
C16 C17 C18 C19 -1.0(4)
C16 C17 C18 N1 176.2(2)
C17 C18 C19 C4 -0.3(4)
N1 C18 C19 C4 -177.6(2)
C3 C4 C19 C18 1.4(4)
S1 C4 C19 C18 -178.5(2)
C13 C12 C20 C21 2.2(4)
C11 C12 C20 C21 -178.9(3)
C12 C20 C21 C22 -1.3(4)
C20 C21 C22 C23 -0.2(4)
C20 C21 C22 N2 178.7(2)
C21 C22 C23 C13 0.6(4)
N2 C22 C23 C13 -178.3(2)
C12 C13 C23 C22 0.4(4)
S2 C13 C23 C22 -179.2(2)
C17 C18 N1 O1 5.3(4)
C19 C18 N1 O1 -177.3(2)
C17 C18 N1 O2 -174.3(2)
C19 C18 N1 O2 3.1(4)
C23 C22 N2 O3 157.4(3)
C21 C22 N2 O3 -21.5(4)
C23 C22 N2 O4 -21.6(4)
C21 C22 N2 O4 159.5(2)
C4' S1' C1' C2' -14.3(2)
C4' S1' C1' C10' -132.2(2)
C4' S1' C1' C14' 102.6(2)
C10' C1' C2' C5' -41.1(3)
C14' C1' C2' C5' 82.0(3)
S1' C1' C2' C5' -160.6(2)
C10' C1' C2' C3' 138.9(2)
C14' C1' C2' C3' -98.1(3)
S1' C1' C2' C3' 19.3(3)
C5' C2' C3' C16' -14.0(5)
C1' C2' C3' C16' 166.1(3)
C5' C2' C3' C4' 164.1(3)
C1' C2' C3' C4' -15.8(3)
C16' C3' C4' C19' 3.4(4)
C2' C3' C4' C19' -174.9(3)
C16' C3' C4' S1' -177.5(2)
C2' C3' C4' S1' 4.2(3)
C1' S1' C4' C19' -174.4(3)
C1' S1' C4' C3' 6.5(2)
C3' C2' C5' C9' -172.9(3)
C1' C2' C5' C9' 7.0(4)
C3' C2' C5' C6' 9.9(5)
C1' C2' C5' C6' -170.2(3)
C2' C5' C6' F2' 63.6(4)
C9' C5' C6' F2' -113.9(3)
C2' C5' C6' F1' -57.4(4)
C9' C5' C6' F1' 125.1(2)
C2' C5' C6' C7' -177.4(3)
C9' C5' C6' C7' 5.1(3)
F2' C6' C7' F4' -14.7(3)
F1' C6' C7' F4' 101.6(3)
C5' C6' C7' F4' -135.8(2)
F2' C6' C7' F3' -133.2(2)
F1' C6' C7' F3' -17.0(3)
C5' C6' C7' F3' 105.6(2)
F2' C6' C7' C8' 109.4(2)
F1' C6' C7' C8' -134.3(2)
C5' C6' C7' C8' -11.8(3)
F4' C7' C8' F5' 15.4(3)
F3' C7' C8' F5' 133.5(2)
C6' C7' C8' F5' -108.5(2)
F4' C7' C8' F6' -98.5(3)
F3' C7' C8' F6' 19.6(3)
C6' C7' C8' F6' 137.5(2)
F4' C7' C8' C9' 138.0(2)
F3' C7' C8' C9' -103.9(2)
C6' C7' C8' C9' 14.1(3)
C2' C5' C9' C11' 9.6(4)
C6' C5' C9' C11' -172.7(3)
C2' C5' C9' C8' -173.7(2)
C6' C5' C9' C8' 4.0(3)
F5' C8' C9' C11' -75.1(4)
F6' C8' C9' C11' 44.6(4)
C7' C8' C9' C11' 164.9(3)
F5' C8' C9' C5' 108.6(3)
F6' C8' C9' C5' -131.7(2)
C7' C8' C9' C5' -11.4(3)
C2' C1' C10' C11' 58.8(3)
C14' C1' C10' C11' -61.9(3)
S1' C1' C10' C11' 174.71(19)
C2' C1' C10' C15' -61.5(3)
C14' C1' C10' C15' 177.8(2)
S1' C1' C10' C15' 54.4(3)
C2' C1' C10' S2' 176.02(19)
C14' C1' C10' S2' 55.3(3)
S1' C1' C10' S2' -68.1(2)
C13' S2' C10' C11' -17.7(2)
C13' S2' C10' C1' -136.3(2)
C13' S2' C10' C15' 98.5(2)
C5' C9' C11' C12' -175.0(3)
C8' C9' C11' C12' 9.1(5)
C5' C9' C11' C10' 11.0(4)
C8' C9' C11' C10' -164.9(3)
C1' C10' C11' C9' -45.0(3)
C15' C10' C11' C9' 78.4(3)
S2' C10' C11' C9' -165.2(2)
C1' C10' C11' C12' 139.7(2)
C15' C10' C11' C12' -96.8(3)
S2' C10' C11' C12' 19.6(3)
C9' C11' C12' C20' -3.5(5)
C10' C11' C12' C20' 170.7(3)
C9' C11' C12' C13' 174.3(3)
C10' C11' C12' C13' -11.6(3)
C20' C12' C13' C23' -1.7(4)
C11' C12' C13' C23' -179.7(3)
C20' C12' C13' S2' 175.3(2)
C11' C12' C13' S2' -2.7(3)
C10' S2' C13' C23' -170.6(3)
C10' S2' C13' C12' 12.4(2)
C4' C3' C16' C17' -3.1(4)
C2' C3' C16' C17' 174.9(3)
C3' C16' C17' C18' 0.5(5)
C16' C17' C18' C19' 2.1(5)
C16' C17' C18' N1' -178.7(3)
C3' C4' C19' C18' -1.0(4)
S1' C4' C19' C18' 179.9(2)
C17' C18' C19' C4' -1.8(4)
N1' C18' C19' C4' 179.0(2)
C13' C12' C20' C21' 1.1(4)
C11' C12' C20' C21' 178.7(3)
C12' C20' C21' C22' -0.4(4)
C20' C21' C22' C23' 0.3(4)
C20' C21' C22' N2' -179.4(2)
C21' C22' C23' C13' -0.9(4)
N2' C22' C23' C13' 178.8(2)
C12' C13' C23' C22' 1.6(4)
S2' C13' C23' C22' -175.2(2)
C17' C18' N1' O2' 179.6(3)
C19' C18' N1' O2' -1.2(4)
C17' C18' N1' O1' -1.5(4)
C19' C18' N1' O1' 177.7(3)
C23' C22' N2' O3' -179.0(3)
C21' C22' N2' O3' 0.7(4)
C23' C22' N2' O4' 0.1(4)
C21' C22' N2' O4' 179.8(3)
